data_7217129
loop_
_publ_author_name
'Mercadal, Nerea'
'Day, Stephen P.'
'Jarmyn, Andrew'
'Pitak, Mateusz B.'
'Coles, Simon J.'
'Wilson, Claire'
'Rees, Gregory J.'
'Hanna, John V.'
'Wallis, John D.'

_publ_section_title
;
 O- vs. N-protonation of 1-dimethylaminonaphthalene-8-ketones: formation
 of a peri N--C bond or a hydrogen bond to the pi-electron density of a
 carbonyl group
;
_journal_issue 36
_journal_name_full CrystEngComm
_journal_page_first 8363
_journal_paper_doi 10.1039/C4CE00981A
_journal_volume 16
_journal_year 2014
_chemical_formula_sum 'C16 H19 N O'
_chemical_formula_weight 241.32
_chemical_name_systematic
; 
1-dimethylamino-8-isopropylnaphthalene  8
;
_space_group_IT_number 33
_symmetry_cell_setting orthorhombic
_symmetry_space_group_name_Hall 'P 2c -2n'
_symmetry_space_group_name_H-M 'P n a 21'
_atom_sites_solution_hydrogens geom
_atom_sites_solution_primary direct
_atom_sites_solution_secondary difmap
_audit_creation_method SHELXL-97
_cell_angle_alpha 90.00
_cell_angle_beta 90.00
_cell_angle_gamma 90.00
_cell_formula_units_Z 4
_cell_length_a 9.37(2)
_cell_length_b 9.34(2)
_cell_length_c 15.72(4)
_cell_measurement_reflns_used 3424
_cell_measurement_temperature 100(2)
_cell_measurement_theta_max 26.6
_cell_measurement_theta_min 1.3
_cell_volume 1376(5)
_computing_cell_refinement
;
CrystalClear-SM Expert 2.0 r5 (Rigaku, 2010)
;
_computing_data_collection
;
CrystalClear-SM Expert 2.0 r5 (Rigaku, 2010)
;
_computing_data_reduction
;
CrystalClear-SM Expert 2.0 r5 (Rigaku, 2010)
;
_computing_structure_refinement 'SHELXL-97 (Sheldrick, 1997)'
_computing_structure_solution 'SHELXS-97 (Sheldrick, 1990)'
_diffrn_ambient_temperature 100(2)
_diffrn_detector 'CCD plate'
_diffrn_detector_area_resol_mean 28.5714
_diffrn_detector_type 'Rigaku Saturn724+ (2x2 bin mode)'
_diffrn_measured_fraction_theta_full 0.992
_diffrn_measured_fraction_theta_max 0.992
_diffrn_measurement_device 'four-circle \k goniometer'
_diffrn_measurement_device_type CrystalLogic
_diffrn_measurement_method 'profile data from \w-scans'
_diffrn_measurement_specimen_support 'MiTeGen MicroMesh'
_diffrn_radiation_collimation 'Confocal mirrors'
_diffrn_radiation_monochromator 'double crystal silicon'
_diffrn_radiation_wavelength 0.68890
_diffrn_reflns_av_R_equivalents 0.0556
_diffrn_reflns_av_sigmaI/netI 0.0512
_diffrn_reflns_limit_h_max 12
_diffrn_reflns_limit_h_min -12
_diffrn_reflns_limit_k_max 12
_diffrn_reflns_limit_k_min -11
_diffrn_reflns_limit_l_max 20
_diffrn_reflns_limit_l_min -20
_diffrn_reflns_number 11800
_diffrn_reflns_theta_full 26.50
_diffrn_reflns_theta_max 26.50
_diffrn_reflns_theta_min 2.46
_diffrn_source synchrotron
_diffrn_source_type 'DLS beamline I19'
_exptl_absorpt_coefficient_mu 0.072
_exptl_absorpt_correction_T_max 0.9971
_exptl_absorpt_correction_T_min 0.9928
_exptl_absorpt_correction_type multi-scan
_exptl_absorpt_process_details
; 
CrystalClear-SM Expert 2.0 r11 (Rigaku, 2011)
;
_exptl_crystal_colour colourless
_exptl_crystal_density_diffrn 1.165
_exptl_crystal_density_method 'not measured'
_exptl_crystal_description 'block cut from thin needle'
_exptl_crystal_F_000 520
_exptl_crystal_size_max 0.10
_exptl_crystal_size_mid 0.04
_exptl_crystal_size_min 0.04
_refine_diff_density_max 0.182
_refine_diff_density_min -0.215
_refine_diff_density_rms 0.051
_refine_ls_extinction_method none
_refine_ls_goodness_of_fit_ref 1.214
_refine_ls_hydrogen_treatment constr
_refine_ls_matrix_type full
_refine_ls_number_parameters 167
_refine_ls_number_reflns 1607
_refine_ls_number_restraints 1
_refine_ls_restrained_S_all 1.213
_refine_ls_R_factor_all 0.0492
_refine_ls_R_factor_gt 0.0476
_refine_ls_shift/su_max 0.000
_refine_ls_shift/su_mean 0.000
_refine_ls_structure_factor_coef Fsqd
_refine_ls_weighting_details 'calc w=1/[\s^2^(Fo^2^)+(0.0788P)^2^+0.1119P] where P=(Fo^2^+2Fc^2^)/3'
_refine_ls_weighting_scheme calc
_refine_ls_wR_factor_gt 0.1335
_refine_ls_wR_factor_ref 0.1347
_reflns_number_gt 2863
_reflns_number_total 3086
_reflns_threshold_expression >2sigma(I)
_cod_data_source_file c4ce00981a2.cif
_cod_data_source_block ketone8
_cod_depositor_comments 'Adding full bibliography for 7217128--7217139.cif.'
_cod_original_sg_symbol_H-M Pna21
_cod_database_code 7217129

loop_
_symmetry_equiv_pos_as_xyz
'x, y, z'
'-x, -y, z+1/2'
'-x+1/2, y+1/2, z+1/2'
'x+1/2, -y+1/2, z'

loop_
_atom_site_label
_atom_site_type_symbol
_atom_site_fract_x
_atom_site_fract_y
_atom_site_fract_z
_atom_site_U_iso_or_equiv
_atom_site_adp_type
_atom_site_occupancy
_atom_site_symmetry_multiplicity
_atom_site_calc_flag
_atom_site_refinement_flags
O1 O 0.3249(2) 0.6642(2) 0.48553(13) 0.0300(5) Uani 1 1 d .
N1 N 0.1602(2) 0.5664(2) 0.65193(16) 0.0244(5) Uani 1 1 d .
C1 C 0.2619(2) 0.4919(2) 0.70274(16) 0.0179(5) Uani 1 1 d .
C2 C 0.2361(3) 0.4493(3) 0.78545(16) 0.0254(6) Uani 1 1 d .
H2 H 0.1455 0.4671 0.8104 0.030 Uiso 1 1 calc R
C3 C 0.3433(3) 0.3795(3) 0.83328(17) 0.0283(6) Uani 1 1 d .
H3 H 0.3222 0.3468 0.8891 0.034 Uiso 1 1 calc R
C4 C 0.4763(3) 0.3584(3) 0.80080(17) 0.0258(5) Uani 1 1 d .
H4 H 0.5488 0.3171 0.8352 0.031 Uiso 1 1 calc R
C5 C 0.5068(3) 0.3983(3) 0.71500(16) 0.0209(5) Uani 1 1 d .
C6 C 0.6446(3) 0.3748(3) 0.67851(19) 0.0252(6) Uani 1 1 d .
H6 H 0.7197 0.3377 0.7126 0.030 Uiso 1 1 calc R
C7 C 0.6689(3) 0.4057(3) 0.5945(2) 0.0288(6) Uani 1 1 d .
H7 H 0.7608 0.3900 0.5707 0.035 Uiso 1 1 calc R
C8 C 0.5582(3) 0.4608(3) 0.54299(17) 0.0253(5) Uani 1 1 d .
H8 H 0.5759 0.4792 0.4845 0.030 Uiso 1 1 calc R
C9 C 0.4253(3) 0.4882(2) 0.57627(15) 0.0194(5) Uani 1 1 d .
C10 C 0.3968(2) 0.4603(2) 0.66433(15) 0.0166(4) Uani 1 1 d .
C11 C 0.1762(3) 0.7223(3) 0.6588(2) 0.0342(7) Uani 1 1 d .
H11A H 0.2762 0.7485 0.6493 0.051 Uiso 1 1 calc R
H11C H 0.1469 0.7535 0.7157 0.051 Uiso 1 1 calc R
H11B H 0.1161 0.7692 0.6160 0.051 Uiso 1 1 calc R
C12 C 0.0120(3) 0.5228(4) 0.6662(3) 0.0378(7) Uani 1 1 d .
H12B H -0.0208 0.5599 0.7212 0.057 Uiso 1 1 calc R
H12C H 0.0059 0.4180 0.6663 0.057 Uiso 1 1 calc R
H12A H -0.0484 0.5612 0.6207 0.057 Uiso 1 1 calc R
C13 C 0.3148(3) 0.5441(3) 0.51425(16) 0.0228(5) Uani 1 1 d .
C14 C 0.2083(3) 0.4368(3) 0.47841(19) 0.0295(6) Uani 1 1 d .
H14 H 0.1724 0.3761 0.5263 0.035 Uiso 1 1 calc R
C15 C 0.2839(4) 0.3396(4) 0.4143(2) 0.0426(8) Uani 1 1 d .
H15C H 0.3616 0.2882 0.4427 0.064 Uiso 1 1 calc R
H15A H 0.3229 0.3978 0.3679 0.064 Uiso 1 1 calc R
H15B H 0.2155 0.2704 0.3911 0.064 Uiso 1 1 calc R
C16 C 0.0807(4) 0.5125(4) 0.4375(3) 0.0459(9) Uani 1 1 d .
H16B H 0.1133 0.5683 0.3884 0.069 Uiso 1 1 calc R
H16C H 0.0363 0.5766 0.4792 0.069 Uiso 1 1 calc R
H16A H 0.0109 0.4411 0.4188 0.069 Uiso 1 1 calc R

loop_
_atom_site_aniso_label
_atom_site_aniso_U_11
_atom_site_aniso_U_22
_atom_site_aniso_U_33
_atom_site_aniso_U_23
_atom_site_aniso_U_13
_atom_site_aniso_U_12
O1 0.0381(11) 0.0270(10) 0.0248(9) 0.0082(8) -0.0023(9) -0.0052(8)
N1 0.0184(11) 0.0196(10) 0.0351(13) 0.0031(9) -0.0013(9) 0.0007(8)
C1 0.0185(11) 0.0155(10) 0.0197(11) -0.0007(9) 0.0014(9) -0.0030(8)
C2 0.0294(13) 0.0242(13) 0.0225(13) -0.0053(10) 0.0083(10) -0.0061(10)
C3 0.0477(17) 0.0221(13) 0.0150(11) 0.0005(10) -0.0002(11) -0.0097(11)
C4 0.0351(13) 0.0223(12) 0.0198(11) 0.0027(9) -0.0107(11) -0.0036(11)
C5 0.0222(12) 0.0171(10) 0.0234(11) -0.0007(9) -0.0059(10) -0.0014(9)
C6 0.0187(11) 0.0188(11) 0.0383(15) -0.0031(10) -0.0082(10) 0.0015(9)
C7 0.0224(13) 0.0245(13) 0.0394(16) -0.0061(12) 0.0089(11) -0.0020(10)
C8 0.0280(13) 0.0243(13) 0.0236(12) -0.0012(10) 0.0080(10) -0.0047(10)
C9 0.0237(12) 0.0169(11) 0.0175(11) 0.0000(9) -0.0004(9) -0.0048(9)
C10 0.0192(10) 0.0143(10) 0.0164(10) 0.0009(8) -0.0015(9) -0.0018(8)
C11 0.0365(15) 0.0187(13) 0.0472(17) 0.0000(12) -0.0037(13) 0.0044(10)
C12 0.0184(12) 0.0402(16) 0.055(2) 0.0083(15) 0.0010(13) -0.0003(11)
C13 0.0273(12) 0.0235(12) 0.0175(11) 0.0022(10) -0.0002(9) -0.0014(10)
C14 0.0375(15) 0.0275(13) 0.0234(12) 0.0050(11) -0.0092(12) -0.0086(11)
C15 0.062(2) 0.0394(17) 0.0259(14) -0.0060(13) -0.0013(15) -0.0155(15)
C16 0.051(2) 0.0389(17) 0.047(2) 0.0142(14) -0.0283(17) -0.0126(15)

loop_
_atom_type_symbol
_atom_type_description
_atom_type_scat_dispersion_real
_atom_type_scat_dispersion_imag
_atom_type_scat_source
C C 0.0032 0.0015 'International Tables Vol C Tables 4.2.6.8 and 6.1.1.4'
H H 0.0000 0.0000 'International Tables Vol C Tables 4.2.6.8 and 6.1.1.4'
N N 0.0060 0.0030 'International Tables Vol C Tables 4.2.6.8 and 6.1.1.4'
O O 0.0108 0.0057 'International Tables Vol C Tables 4.2.6.8 and 6.1.1.4'

loop_
_geom_angle_atom_site_label_1
_geom_angle_atom_site_label_2
_geom_angle_atom_site_label_3
_geom_angle
C1 N1 C12 114.4(2)
C1 N1 C11 112.0(2)
C12 N1 C11 111.2(2)
C2 C1 N1 123.4(2)
C2 C1 C10 119.5(2)
N1 C1 C10 117.1(3)
C1 C2 C3 120.6(3)
C1 C2 H2 119.7
C3 C2 H2 119.7
C4 C3 C2 121.2(3)
C4 C3 H3 119.4
C2 C3 H3 119.4
C3 C4 C5 120.0(2)
C3 C4 H4 120.0
C5 C4 H4 120.0
C10 C5 C4 119.3(3)
C10 C5 C6 119.4(3)
C4 C5 C6 121.3(2)
C7 C6 C5 120.2(2)
C7 C6 H6 119.9
C5 C6 H6 119.9
C6 C7 C8 120.5(3)
C6 C7 H7 119.8
C8 C7 H7 119.8
C9 C8 C7 121.0(3)
C9 C8 H8 119.5
C7 C8 H8 119.5
C8 C9 C10 120.2(2)
C8 C9 C13 116.0(3)
C10 C9 C13 123.8(2)
C5 C10 C1 119.1(3)
C5 C10 C9 118.6(2)
C1 C10 C9 122.3(2)
N1 C11 H11A 109.5
N1 C11 H11C 109.5
H11A C11 H11C 109.5
N1 C11 H11B 109.5
H11A C11 H11B 109.5
H11C C11 H11B 109.5
N1 C12 H12B 109.5
N1 C12 H12C 109.5
H12B C12 H12C 109.5
N1 C12 H12A 109.5
H12B C12 H12A 109.5
H12C C12 H12A 109.5
O1 C13 C9 120.3(2)
O1 C13 C14 121.5(3)
C9 C13 C14 117.4(2)
C13 C14 C15 109.3(3)
C13 C14 C16 111.3(3)
C15 C14 C16 111.0(3)
C13 C14 H14 108.4
C15 C14 H14 108.4
C16 C14 H14 108.4
C14 C15 H15C 109.5
C14 C15 H15A 109.5
H15C C15 H15A 109.5
C14 C15 H15B 109.5
H15C C15 H15B 109.5
H15A C15 H15B 109.5
C14 C16 H16B 109.5
C14 C16 H16C 109.5
H16B C16 H16C 109.5
C14 C16 H16A 109.5
H16B C16 H16A 109.5
H16C C16 H16A 109.5

loop_
_geom_bond_atom_site_label_1
_geom_bond_atom_site_label_2
_geom_bond_distance
O1 C13 1.212(4)
N1 C1 1.425(4)
N1 C12 1.464(4)
N1 C11 1.468(5)
C1 C2 1.381(5)
C1 C10 1.431(4)
C2 C3 1.414(4)
C2 H2 0.9500
C3 C4 1.361(5)
C3 H3 0.9500
C4 C5 1.428(5)
C4 H4 0.9500
C5 C10 1.425(4)
C5 C6 1.430(5)
C6 C7 1.371(5)
C6 H6 0.9500
C7 C8 1.413(5)
C7 H7 0.9500
C8 C9 1.374(4)
C8 H8 0.9500
C9 C10 1.434(5)
C9 C13 1.515(4)
C11 H11A 0.9800
C11 H11C 0.9800
C11 H11B 0.9800
C12 H12B 0.9800
C12 H12C 0.9800
C12 H12A 0.9800
C13 C14 1.523(4)
C14 C15 1.530(5)
C14 C16 1.531(5)
C14 H14 1.0000
C15 H15C 0.9800
C15 H15A 0.9800
C15 H15B 0.9800
C16 H16B 0.9800
C16 H16C 0.9800
C16 H16A 0.9800
